data_2012676
loop_
_publ_author_name
'Pop, Mihaela'
'Borodi, Gheorghe'
'Goubitz, Kees'
'Peschar, Ren\'e'
'Fraanje, Jan'
'Fenesan, Ioan'
'Schenk, Henk'

_publ_section_title 5,5-Dimethyl-2-[6-methyl-2-(methylsulfanyl)pyrimidin-4-yloxy]-1,3,2-dioxaphosphorinane-2-thione
_journal_issue 5
_journal_name_full 'Acta Crystallographica Section C'
_journal_page_first o280
_journal_page_last o281
_journal_paper_doi 10.1107/S0108270102005218
_journal_volume 58
_journal_year 2002
_chemical_formula_moiety 'C11 H17 N2 O3 P S2'
_chemical_formula_sum 'C11 H17 N2 O3 P S2'
_chemical_formula_weight 320.36
_chemical_name_systematic
;
5,5-Dimethyl-2-[6-methyl-2-(methylsulfanyl)pyrimidin-4-yloxy]-
1,3,2-dioxaphosphorinane-2-thione
;
_space_group_IT_number 14
_symmetry_cell_setting monoclinic
_symmetry_space_group_name_Hall '-P 2ybc'
_symmetry_space_group_name_H-M 'P 1 21/c 1'
_atom_sites_solution_hydrogens geom
_atom_sites_solution_primary direct
_atom_sites_solution_secondary difmap
_audit_creation_method SHELXL97
_cell_angle_alpha 90
_cell_angle_beta 90.23(2)
_cell_angle_gamma 90
_cell_formula_units_Z 4
_cell_length_a 9.900(2)
_cell_length_b 9.330(2)
_cell_length_c 17.010(3)
_cell_measurement_reflns_used 23
_cell_measurement_temperature 293(2)
_cell_measurement_theta_max 43.50
_cell_measurement_theta_min 40.01
_cell_volume 1571.2(5)
_computing_cell_refinement 'local program'
_computing_data_collection 'CAD-4-PC Software (Enraf-Nonius, 1992)'
_computing_data_reduction 'Please provide missing details'
_computing_molecular_graphics 'Please provide missing details'
_computing_structure_refinement 'SHELXL97 (Sheldrick, 1997)'
_computing_structure_solution 'SIR97 (Altomare et al., 1997)'
_diffrn_ambient_temperature 293
_diffrn_measured_fraction_theta_full 0.889
_diffrn_measured_fraction_theta_max 0.889
_diffrn_measurement_device_type 'Enraf-Nonius CAD-4'
_diffrn_measurement_method \w/2\q
_diffrn_radiation_monochromator graphite
_diffrn_radiation_source 'fine-focus sealed tube'
_diffrn_radiation_type CuK\a
_diffrn_radiation_wavelength 1.5418
_diffrn_reflns_av_R_equivalents 0.089
_diffrn_reflns_av_sigmaI/netI 0.055
_diffrn_reflns_limit_h_max 11
_diffrn_reflns_limit_h_min -11
_diffrn_reflns_limit_k_max 12
_diffrn_reflns_limit_k_min -3
_diffrn_reflns_limit_l_max 10
_diffrn_reflns_limit_l_min -21
_diffrn_reflns_number 3703
_diffrn_reflns_theta_full 87.88
_diffrn_reflns_theta_max 74.04
_diffrn_reflns_theta_min 4.47
_diffrn_standards_decay_% 6
_diffrn_standards_interval_time 60
_diffrn_standards_number 2
_exptl_absorpt_coefficient_mu 4.093
_exptl_absorpt_correction_type none
_exptl_crystal_colour colourless
_exptl_crystal_density_diffrn 1.354
_exptl_crystal_density_meas ?
_exptl_crystal_density_method 'not measured'
_exptl_crystal_description prism
_exptl_crystal_F_000 672
_exptl_crystal_size_max 0.30
_exptl_crystal_size_mid 0.30
_exptl_crystal_size_min 0.25
_refine_diff_density_max 0.97
_refine_diff_density_min -0.48
_refine_ls_extinction_coef 0.0099(9)
_refine_ls_extinction_expression Fc^*^=kFc[1+0.001xFc^2^\l^3^/sin(2\q)]^-1/4^
_refine_ls_extinction_method 'SHELXL97 (Sheldrick, 1997)'
_refine_ls_goodness_of_fit_ref 1.067
_refine_ls_hydrogen_treatment constr
_refine_ls_matrix_type full
_refine_ls_number_parameters 177
_refine_ls_number_reflns 3185
_refine_ls_number_restraints 0
_refine_ls_restrained_S_all 1.067
_refine_ls_R_factor_all 0.069
_refine_ls_R_factor_gt 0.059
_refine_ls_shift/su_max 0.005
_refine_ls_shift/su_mean 0.000
_refine_ls_structure_factor_coef Fsqd
_refine_ls_weighting_details 'calc w = 1/[\s^2^(Fo^2^)+(0.0947P)^2^+0.4685P] where P=(Fo^2^+2Fc^2^)/3'
_refine_ls_weighting_scheme calc
_refine_ls_wR_factor_gt 0.145
_refine_ls_wR_factor_ref 0.154
_reflns_number_gt 2626
_reflns_number_total 3185
_reflns_threshold_expression I>2\s(I)
_cod_data_source_file av1105.cif
_cod_data_source_block I
_cod_depositor_comments
;
The following automatic conversions were performed:

'_exptl_crystal_density_meas' value 'not measured' was changed to '?'
- the value is perceived as not measured.

Automatic conversion script
Id: cif_fix_values 3008 2015-01-20 13:52:24Z robertas 
;
_cod_original_sg_symbol_Hall -P_2ybc
_cod_original_sg_symbol_H-M 'P 21/c'
_cod_database_code 2012676
_cod_database_fobs_code 2012676

loop_
_symmetry_equiv_pos_as_xyz
'x, y, z'
'-x, y+1/2, -z+1/2'
'-x, -y, -z'
'x, -y-1/2, z-1/2'

loop_
_atom_site_label
_atom_site_fract_x
_atom_site_fract_y
_atom_site_fract_z
_atom_site_U_iso_or_equiv
_atom_site_adp_type
_atom_site_calc_flag
_atom_site_refinement_flags
_atom_site_occupancy
_atom_site_disorder_assembly
_atom_site_disorder_group
_atom_site_type_symbol
S1 0.50695(10) 0.27240(12) 0.02876(5) 0.0789(3) Uani d . 1 . . S
S2 1.15227(8) 0.29194(7) -0.12452(5) 0.0601(3) Uani d . 1 . . S
P1 0.63259(6) 0.20343(6) 0.10651(3) 0.0426(2) Uani d . 1 . . P
O1 0.59314(19) 0.05838(18) 0.13681(10) 0.0499(5) Uani d . 1 . . O
O2 0.6484(2) 0.29258(17) 0.18254(10) 0.0525(5) Uani d . 1 . . O
O3 0.79901(19) 0.1961(2) 0.08193(10) 0.0506(5) Uani d . 1 . . O
N1 0.9551(2) 0.2350(2) -0.01586(11) 0.0413(4) Uani d . 1 . . N
N2 0.9768(2) 0.0878(2) -0.12732(11) 0.0443(5) Uani d . 1 . . N
C1 0.6699(3) 0.0057(3) 0.20605(15) 0.0514(6) Uani d . 1 . . C
H11 0.6356 -0.0879 0.2206 0.062 Uiso calc R 1 . . H
H12 0.7639 -0.0057 0.1915 0.062 Uiso calc R 1 . . H
C2 0.6620(3) 0.1019(3) 0.27525(13) 0.0439(5) Uani d . 1 . . C
C3 0.7234(3) 0.2374(3) 0.25065(15) 0.0519(6) Uani d . 1 . . C
H31 0.8172 0.2221 0.2368 0.062 Uiso calc R 1 . . H
H32 0.7201 0.3062 0.2934 0.062 Uiso calc R 1 . . H
C4 0.8506(2) 0.1555(3) 0.00940(13) 0.0405(5) Uani d . 1 . . C
C5 0.8019(3) 0.0422(3) -0.02909(15) 0.0467(6) Uani d . 1 . . C
H5 0.7287 -0.0111 -0.0112 0.056 Uiso calc R 1 . . H
C6 0.8707(2) 0.0101(3) -0.09910(14) 0.0446(5) Uani d . 1 . . C
C7 1.0128(2) 0.1962(2) -0.08401(13) 0.0411(5) Uani d . 1 . . C
C8 0.5069(3) 0.1200(3) 0.30306(17) 0.0566(7) Uani d . 1 . . C
H81 0.5027 0.1871 0.3458 0.085 Uiso calc R 1 . . H
H82 0.4724 0.0290 0.3200 0.085 Uiso calc R 1 . . H
H83 0.4534 0.1549 0.2599 0.085 Uiso calc R 1 . . H
C9 0.7536(4) 0.0437(4) 0.3418(2) 0.0765(10) Uani d . 1 . . C
H91 0.8444 0.0344 0.3229 0.115 Uiso calc R 1 . . H
H92 0.7210 -0.0483 0.3585 0.115 Uiso calc R 1 . . H
H93 0.7522 0.1090 0.3854 0.115 Uiso calc R 1 . . H
C10 0.8316(3) -0.1128(4) -0.1458(2) 0.0676(8) Uani d . 1 . . C
H101 0.8286 -0.0862 -0.2004 0.101 Uiso calc R 1 . . H
H102 0.7439 -0.1452 -0.1297 0.101 Uiso calc R 1 . . H
H103 0.8962 -0.1883 -0.1385 0.101 Uiso calc R 1 . . H
C11 1.1717(4) 0.4290(3) -0.0566(2) 0.0749(10) Uani d . 1 . . C
H111 1.0992 0.4966 -0.0626 0.112 Uiso calc R 1 . . H
H112 1.2563 0.4766 -0.0653 0.112 Uiso calc R 1 . . H
H113 1.1703 0.3899 -0.0044 0.112 Uiso calc R 1 . . H

loop_
_atom_site_aniso_label
_atom_site_aniso_U_11
_atom_site_aniso_U_22
_atom_site_aniso_U_33
_atom_site_aniso_U_12
_atom_site_aniso_U_13
_atom_site_aniso_U_23
S1 0.0765(6) 0.1059(7) 0.0545(4) 0.0255(5) 0.0013(4) 0.0224(4)
S2 0.0704(5) 0.0480(4) 0.0623(4) -0.0066(3) 0.0303(4) -0.0028(3)
P1 0.0525(4) 0.0401(3) 0.0352(3) -0.0003(2) 0.0082(2) 0.0018(2)
O1 0.0707(12) 0.0371(8) 0.0420(9) -0.0136(8) 0.0056(8) -0.0069(7)
O2 0.0845(13) 0.0286(8) 0.0445(9) -0.0027(8) 0.0128(9) -0.0006(6)
O3 0.0556(10) 0.0607(11) 0.0356(8) -0.0061(8) 0.0103(7) -0.0027(7)
N1 0.0487(11) 0.0373(9) 0.0380(10) 0.0036(8) 0.0064(8) 0.0028(7)
N2 0.0496(11) 0.0435(10) 0.0399(10) 0.0053(8) 0.0018(8) 0.0001(8)
C1 0.0703(17) 0.0319(11) 0.0519(14) 0.0010(11) 0.0079(12) 0.0001(10)
C2 0.0549(14) 0.0396(11) 0.0371(11) -0.0041(10) 0.0012(10) 0.0025(9)
C3 0.0669(16) 0.0429(13) 0.0459(13) -0.0167(12) 0.0012(12) -0.0056(10)
C4 0.0442(12) 0.0432(11) 0.0340(10) 0.0054(9) 0.0017(9) 0.0048(9)
C5 0.0492(13) 0.0478(13) 0.0432(12) -0.0039(10) 0.0034(10) 0.0045(10)
C6 0.0478(13) 0.0449(12) 0.0410(11) 0.0027(10) -0.0049(10) -0.0004(10)
C7 0.0480(12) 0.0363(11) 0.0391(11) 0.0070(9) 0.0034(9) 0.0051(9)
C8 0.0670(17) 0.0551(15) 0.0479(14) -0.0059(13) 0.0168(12) 0.0008(11)
C9 0.094(2) 0.077(2) 0.0583(17) 0.0038(19) -0.0166(17) 0.0156(16)
C10 0.0710(19) 0.0692(19) 0.0625(17) -0.0128(15) -0.0033(15) -0.0192(15)
C11 0.083(2) 0.0472(15) 0.095(2) -0.0125(15) 0.0310(19) -0.0128(16)

loop_
_atom_type_symbol
_atom_type_description
_atom_type_scat_dispersion_real
_atom_type_scat_dispersion_imag
_atom_type_scat_source
C C 0.0181 0.0091 'International Tables Vol C Tables 4.2.6.8 and 6.1.1.4'
H H 0.0000 0.0000 'International Tables Vol C Tables 4.2.6.8 and 6.1.1.4'
N N 0.0311 0.0180 'International Tables Vol C Tables 4.2.6.8 and 6.1.1.4'
O O 0.0492 0.0322 'International Tables Vol C Tables 4.2.6.8 and 6.1.1.4'
P P 0.2955 0.4335 'International Tables Vol C Tables 4.2.6.8 and 6.1.1.4'
S S 0.3331 0.5567 'International Tables Vol C Tables 4.2.6.8 and 6.1.1.4'

loop_
_geom_angle_atom_site_label_1
_geom_angle_atom_site_label_2
_geom_angle_atom_site_label_3
_geom_angle
C11 S2 C7 101.30(13)
O1 P1 O2 102.92(9)
O1 P1 O3 107.56(11)
O2 P1 O3 97.58(11)
O1 P1 S1 111.69(9)
O2 P1 S1 117.31(9)
O3 P1 S1 117.93(7)
C1 O1 P1 116.01(15)
C3 O2 P1 121.45(16)
C4 O3 P1 126.04(16)
C7 N1 C4 117.2(2)
C7 N2 C6 115.0(2)
C2 C1 O1 113.7(2)
C2 C1 H11 108.8
O1 C1 H11 108.8
C2 C1 H12 108.8
O1 C1 H12 108.8
H11 C1 H12 107.7
C3 C2 C1 105.8(2)
C3 C2 C9 105.6(2)
C1 C2 C9 109.7(2)
C3 C2 C8 112.9(2)
C1 C2 C8 110.4(2)
C9 C2 C8 112.2(2)
C2 C3 O2 108.6(2)
C2 C3 H31 110.0
O2 C3 H31 110.0
C2 C3 H32 110.0
O2 C3 H32 110.0
H31 C3 H32 108.3
C5 C4 N1 123.9(2)
C5 C4 O3 121.2(2)
N1 C4 O3 114.8(2)
C4 C5 C6 114.1(2)
C4 C5 H5 122.9
C6 C5 H5 122.9
N2 C6 C5 124.1(2)
N2 C6 C10 115.6(2)
C5 C6 C10 120.2(2)
N2 C7 N1 125.6(2)
N2 C7 S2 112.39(17)
N1 C7 S2 122.02(18)
C2 C8 H81 109.5
C2 C8 H82 109.5
H81 C8 H82 109.5
C2 C8 H83 109.5
H81 C8 H83 109.5
H82 C8 H83 109.5
C2 C9 H91 109.5
C2 C9 H92 109.5
H91 C9 H92 109.5
C2 C9 H93 109.5
H91 C9 H93 109.5
H92 C9 H93 109.5
C6 C10 H101 109.5
C6 C10 H102 109.5
H101 C10 H102 109.5
C6 C10 H103 109.5
H101 C10 H103 109.5
H102 C10 H103 109.5
S2 C11 H111 109.5
S2 C11 H112 109.5
H111 C11 H112 109.5
S2 C11 H113 109.5
H111 C11 H113 109.5
H112 C11 H113 109.5

loop_
_geom_bond_atom_site_label_1
_geom_bond_atom_site_label_2
_geom_bond_site_symmetry_2
_geom_bond_distance
_geom_bond_publ_flag
S1 P1 . 1.9227(10) ?
S2 C11 . 1.734(3) ?
S2 C7 . 1.785(3) ?
P1 O1 . 1.5004(18) ?
P1 O2 . 1.5452(18) ?
P1 O3 . 1.7028(19) ?
O1 C1 . 1.483(3) ?
O2 C3 . 1.467(3) ?
O3 C4 . 1.390(3) ?
N1 C7 . 1.344(3) ?
N1 C4 . 1.344(3) ?
N2 C7 . 1.300(3) ?
N2 C6 . 1.365(3) ?
C1 C2 . 1.482(3) ?
C1 H11 . 0.9700 ?
C1 H12 . 0.9700 ?
C2 C3 . 1.465(3) ?
C2 C9 . 1.546(4) ?
C2 C8 . 1.617(4) ?
C3 H31 . 0.9700 ?
C3 H32 . 0.9700 ?
C4 C5 . 1.333(4) ?
C5 C6 . 1.407(3) ?
C5 H5 . 0.9300 ?
C6 C10 . 1.447(4) ?
C8 H81 . 0.9600 ?
C8 H82 . 0.9600 ?
C8 H83 . 0.9600 ?
C9 H91 . 0.9600 ?
C9 H92 . 0.9600 ?
C9 H93 . 0.9600 ?
C10 H101 . 0.9600 ?
C10 H102 . 0.9600 ?
C10 H103 . 0.9600 ?
C11 H111 . 0.9600 ?
C11 H112 . 0.9600 ?
C11 H113 . 0.9600 ?

loop_
_geom_torsion_atom_site_label_1
_geom_torsion_atom_site_label_2
_geom_torsion_atom_site_label_3
_geom_torsion_atom_site_label_4
_geom_torsion
_geom_torsion_publ_flag
P1 O1 C1 C2 58.1(3) yes
O1 C1 C2 C3 -62.2(3) yes
C1 C2 C3 O2 58.7(3) yes
C2 C3 O2 P1 -57.6(3) yes
C3 O2 P1 O1 46.5(2) yes
O2 P1 O1 C1 -43.60(19) yes

loop_
_cod_related_entry_id
_cod_related_entry_database
_cod_related_entry_code
1 ChemSpider 4402205
